data_4036648
loop_
_publ_author_name
'Zhu, Li-Li'
'Xu, Xiao-Qi'
'Shi, Jin-Wei'
'Chen, Bai-Ling'
'Chen, Zili'

_publ_section_title
;
 N(2)-Selective Iodofunctionalization of Olefins with NH-1,2,3-Triazoles
 to provide N(2)-Alkyl-Substituted 1,2,3-Triazoles.
;
_journal_issue 9
_journal_name_full 'The Journal of organic chemistry'
_journal_page_first 3568
_journal_page_last 3575
_journal_paper_doi 10.1021/acs.joc.6b00185
_journal_volume 81
_journal_year 2016
_chemical_formula_sum 'C17 H16 I N3'
_chemical_formula_weight 389.23
_space_group_IT_number 14
_space_group_name_Hall '-P 2ybc'
_space_group_name_H-M_alt 'P 1 21/c 1'
_symmetry_cell_setting monoclinic
_symmetry_space_group_name_H-M 'P 1 21/c 1'
_atom_sites_solution_hydrogens geom
_atom_sites_solution_primary direct
_atom_sites_solution_secondary difmap
_audit_creation_method SHELXL-97
_cell_angle_alpha 90.00
_cell_angle_beta 97.706(3)
_cell_angle_gamma 90.00
_cell_formula_units_Z 4
_cell_length_a 16.715(4)
_cell_length_b 5.5827(12)
_cell_length_c 17.440(4)
_cell_measurement_reflns_used 5808
_cell_measurement_temperature 153(2)
_cell_measurement_theta_max 29.131
_cell_measurement_theta_min 2.357
_cell_volume 1612.7(6)
_computing_cell_refinement 'CrystalClear (Rigaku Inc., 2008)'
_computing_data_collection 'CrystalClear (Rigaku Inc., 2008)'
_computing_data_reduction 'CrystalClear (Rigaku Inc., 2008)'
_computing_structure_refinement 'SHELXL-97 (Sheldrick, 1997)'
_computing_structure_solution 'SHELXS-97 (Sheldrick, 1990)'
_diffrn_ambient_temperature 153(2)
_diffrn_detector_area_resol_mean 28.5714
_diffrn_measured_fraction_theta_full 0.997
_diffrn_measured_fraction_theta_max 0.997
_diffrn_measurement_device_type AFC10/Saturn724+
_diffrn_measurement_method 'phi and omega scans'
_diffrn_radiation_monochromator graphite
_diffrn_radiation_source 'Rotating Anode'
_diffrn_radiation_type MoK\a
_diffrn_radiation_wavelength 0.71073
_diffrn_reflns_av_R_equivalents 0.0268
_diffrn_reflns_av_sigmaI/netI 0.0300
_diffrn_reflns_limit_h_max 22
_diffrn_reflns_limit_h_min -17
_diffrn_reflns_limit_k_max 7
_diffrn_reflns_limit_k_min -6
_diffrn_reflns_limit_l_max 23
_diffrn_reflns_limit_l_min -23
_diffrn_reflns_number 13087
_diffrn_reflns_theta_full 28.49
_diffrn_reflns_theta_max 28.49
_diffrn_reflns_theta_min 2.80
_diffrn_standards_decay_% 0
_diffrn_standards_interval_count 0
_diffrn_standards_interval_time 0
_diffrn_standards_number 0
_exptl_absorpt_coefficient_mu 1.983
_exptl_absorpt_correction_T_max 0.7045
_exptl_absorpt_correction_T_min 0.4196
_exptl_absorpt_correction_type Multi-scans
_exptl_crystal_colour Colorless
_exptl_crystal_density_diffrn 1.603
_exptl_crystal_density_method 'not measured'
_exptl_crystal_description Prism
_exptl_crystal_F_000 768
_exptl_crystal_size_max 0.53
_exptl_crystal_size_mid 0.24
_exptl_crystal_size_min 0.19
_refine_diff_density_max 1.894
_refine_diff_density_min -1.862
_refine_diff_density_rms 0.104
_refine_ls_extinction_method none
_refine_ls_goodness_of_fit_ref 1.003
_refine_ls_hydrogen_treatment constr
_refine_ls_matrix_type full
_refine_ls_number_parameters 191
_refine_ls_number_reflns 4083
_refine_ls_number_restraints 0
_refine_ls_restrained_S_all 1.003
_refine_ls_R_factor_all 0.0578
_refine_ls_R_factor_gt 0.0495
_refine_ls_shift/su_max 0.001
_refine_ls_shift/su_mean 0.000
_refine_ls_structure_factor_coef Fsqd
_refine_ls_weighting_details 'calc w=1/[\s^2^(Fo^2^)+(0.0669P)^2^+3.9600P] where P=(Fo^2^+2Fc^2^)/3'
_refine_ls_weighting_scheme calc
_refine_ls_wR_factor_gt 0.1266
_refine_ls_wR_factor_ref 0.1341
_reflns_number_gt 3551
_reflns_number_total 4083
_reflns_threshold_expression >2sigma(I)
_cod_data_source_file jo6b00185_si_002.cif
_cod_data_source_block bo2166
_cod_depositor_comments
;
The following automatic conversions were performed:

data item '_symmetry_cell_setting' value 'Monoclinic' was changed to
'monoclinic' in accordance with the
/home/saulius/struct/COD-crude-data/automatic-downloads/DataCite-retrospective/ACS/depositions/lib/dictionaries/cif_core.dic
dictionary named 'cif_core.dic' version 2.4.2 last updated on
2011-04-26.

Automatic conversion script
Id: cif_fix_values 6909 2019-04-08 15:41:33Z antanas 
;
_cod_original_cell_volume 1612.8(7)
_cod_original_sg_symbol_H-M P2(1)/c
_cod_database_code 4036648

loop_
_symmetry_equiv_pos_as_xyz
'x, y, z'
'-x, y+1/2, -z+1/2'
'-x, -y, -z'
'x, -y-1/2, z-1/2'

loop_
_atom_site_label
_atom_site_type_symbol
_atom_site_fract_x
_atom_site_fract_y
_atom_site_fract_z
_atom_site_U_iso_or_equiv
_atom_site_adp_type
_atom_site_occupancy
_atom_site_symmetry_multiplicity
_atom_site_calc_flag
_atom_site_refinement_flags
I1 I 0.028241(17) 0.09553(7) 0.343120(18) 0.05114(14) Uani 1 1 d .
N1 N 0.3137(2) 0.3244(6) 0.49327(17) 0.0313(7) Uani 1 1 d .
N2 N 0.2502(2) 0.4258(7) 0.45477(19) 0.0368(8) Uani 1 1 d .
N3 N 0.2451(2) 0.6617(8) 0.4631(2) 0.0434(9) Uani 1 1 d .
C1 C 0.4775(2) 0.2642(7) 0.5724(2) 0.0328(8) Uani 1 1 d .
H1 H 0.4588 0.1479 0.5344 0.039 Uiso 1 1 calc R
C2 C 0.5509(3) 0.2306(8) 0.6188(3) 0.0394(9) Uani 1 1 d .
H2 H 0.5818 0.0906 0.6128 0.047 Uiso 1 1 calc R
C3 C 0.5794(3) 0.4007(8) 0.6739(3) 0.0403(9) Uani 1 1 d .
H3 H 0.6302 0.3793 0.7046 0.048 Uiso 1 1 calc R
C4 C 0.5334(3) 0.6012(8) 0.6836(2) 0.0394(9) Uani 1 1 d .
H4 H 0.5524 0.7166 0.7218 0.047 Uiso 1 1 calc R
C5 C 0.4594(2) 0.6352(7) 0.6378(2) 0.0318(8) Uani 1 1 d .
H5 H 0.4281 0.7733 0.6451 0.038 Uiso 1 1 calc R
C6 C 0.4309(2) 0.4670(6) 0.58107(19) 0.0255(7) Uani 1 1 d .
C7 C 0.3540(2) 0.5059(6) 0.53129(18) 0.0248(7) Uani 1 1 d .
C8 C 0.3110(2) 0.7169(7) 0.5124(2) 0.0345(8) Uani 1 1 d .
H8 H 0.3259 0.8725 0.5312 0.041 Uiso 1 1 calc R
C9 C 0.1926(3) 0.2765(9) 0.4016(2) 0.0426(10) Uani 1 1 d .
H9 H 0.2047 0.1044 0.4143 0.051 Uiso 1 1 calc R
C10 C 0.2092(2) 0.3196(8) 0.3197(2) 0.0335(8) Uani 1 1 d .
C11 C 0.1850(2) 0.5180(8) 0.2742(2) 0.0357(8) Uani 1 1 d .
H11 H 0.1541 0.6410 0.2938 0.043 Uiso 1 1 calc R
C12 C 0.2060(3) 0.5356(9) 0.2008(2) 0.0456(11) Uani 1 1 d .
H12 H 0.1896 0.6710 0.1696 0.055 Uiso 1 1 calc R
C13 C 0.2507(3) 0.3565(10) 0.1727(3) 0.0541(14) Uani 1 1 d .
H13 H 0.2652 0.3695 0.1220 0.065 Uiso 1 1 calc R
C14 C 0.2744(3) 0.1617(10) 0.2165(3) 0.0552(13) Uani 1 1 d .
H14 H 0.3051 0.0391 0.1964 0.066 Uiso 1 1 calc R
C15 C 0.2538(3) 0.1424(8) 0.2895(3) 0.0448(10) Uani 1 1 d .
H15 H 0.2704 0.0057 0.3200 0.054 Uiso 1 1 calc R
C16 C 0.1090(3) 0.3267(11) 0.4183(3) 0.0507(12) Uani 1 1 d .
H16 H 0.0953 0.4978 0.4055 0.061 Uiso 1 1 calc R
C17 C 0.0973(3) 0.2779(12) 0.5026(3) 0.0551(13) Uani 1 1 d .
H17A H 0.1170 0.1169 0.5174 0.066 Uiso 1 1 calc R
H17B H 0.0398 0.2892 0.5080 0.066 Uiso 1 1 calc R
H17C H 0.1276 0.3964 0.5363 0.066 Uiso 1 1 calc R

loop_
_atom_site_aniso_label
_atom_site_aniso_U_11
_atom_site_aniso_U_22
_atom_site_aniso_U_33
_atom_site_aniso_U_23
_atom_site_aniso_U_13
_atom_site_aniso_U_12
I1 0.03220(19) 0.0689(3) 0.0495(2) 0.00878(14) -0.00463(13) -0.01695(13)
N1 0.0321(16) 0.0361(16) 0.0258(14) -0.0040(13) 0.0038(12) -0.0069(13)
N2 0.0372(19) 0.047(2) 0.0256(15) -0.0008(14) 0.0018(13) -0.0094(15)
N3 0.0340(19) 0.059(2) 0.0344(17) 0.0140(17) -0.0044(14) 0.0042(17)
C1 0.0330(19) 0.0289(18) 0.0377(19) -0.0005(15) 0.0093(15) 0.0007(15)
C2 0.032(2) 0.039(2) 0.049(2) 0.0111(18) 0.0110(17) 0.0078(17)
C3 0.029(2) 0.050(2) 0.040(2) 0.0105(18) -0.0004(16) 0.0000(17)
C4 0.033(2) 0.049(2) 0.035(2) -0.0023(17) -0.0021(16) -0.0052(17)
C5 0.0315(19) 0.0320(19) 0.0309(17) -0.0028(15) 0.0005(14) -0.0005(15)
C6 0.0271(17) 0.0270(16) 0.0230(15) 0.0026(13) 0.0058(13) -0.0026(13)
C7 0.0288(17) 0.0252(16) 0.0207(14) -0.0001(12) 0.0044(12) -0.0032(14)
C8 0.036(2) 0.0298(19) 0.0360(19) 0.0009(15) -0.0006(15) 0.0022(16)
C9 0.037(2) 0.058(3) 0.0318(19) -0.0009(19) 0.0007(16) -0.009(2)
C10 0.0225(17) 0.052(2) 0.0251(16) -0.0005(16) -0.0007(13) -0.0079(16)
C11 0.032(2) 0.036(2) 0.038(2) -0.0052(17) 0.0007(16) 0.0006(16)
C12 0.048(3) 0.054(3) 0.033(2) 0.0101(19) -0.0044(18) -0.013(2)
C13 0.056(3) 0.076(4) 0.033(2) -0.018(2) 0.018(2) -0.030(3)
C14 0.048(3) 0.050(3) 0.072(3) -0.023(3) 0.023(3) -0.008(2)
C15 0.033(2) 0.042(2) 0.058(3) 0.004(2) -0.0001(19) -0.0012(18)
C16 0.040(2) 0.072(3) 0.041(2) -0.004(2) 0.0057(19) -0.013(2)
C17 0.044(3) 0.089(4) 0.033(2) 0.005(2) 0.0109(19) -0.005(3)

loop_
_atom_type_symbol
_atom_type_description
_atom_type_scat_dispersion_real
_atom_type_scat_dispersion_imag
_atom_type_scat_source
C C 0.0033 0.0016 'International Tables Vol C Tables 4.2.6.8 and 6.1.1.4'
H H 0.0000 0.0000 'International Tables Vol C Tables 4.2.6.8 and 6.1.1.4'
N N 0.0061 0.0033 'International Tables Vol C Tables 4.2.6.8 and 6.1.1.4'
I I -0.4742 1.8119 'International Tables Vol C Tables 4.2.6.8 and 6.1.1.4'

loop_
_geom_angle_atom_site_label_1
_geom_angle_atom_site_label_2
_geom_angle_atom_site_label_3
_geom_angle
N2 N1 C7 104.3(3)
N1 N2 N3 115.6(3)
N1 N2 C9 119.2(4)
N3 N2 C9 125.1(4)
N2 N3 C8 103.8(3)
C2 C1 C6 120.6(4)
C2 C1 H1 119.7
C6 C1 H1 119.7
C3 C2 C1 120.3(4)
C3 C2 H2 119.9
C1 C2 H2 119.9
C4 C3 C2 119.7(4)
C4 C3 H3 120.2
C2 C3 H3 120.2
C3 C4 C5 120.4(4)
C3 C4 H4 119.8
C5 C4 H4 119.8
C4 C5 C6 120.4(4)
C4 C5 H5 119.8
C6 C5 H5 119.8
C1 C6 C5 118.7(3)
C1 C6 C7 120.9(3)
C5 C6 C7 120.4(3)
N1 C7 C8 108.2(3)
N1 C7 C6 121.5(3)
C8 C7 C6 130.3(3)
N3 C8 C7 108.1(4)
N3 C8 H8 126.0
C7 C8 H8 126.0
C16 C9 N2 108.4(4)
C16 C9 C10 116.7(4)
N2 C9 C10 108.2(3)
C16 C9 H9 107.7
N2 C9 H9 107.7
C10 C9 H9 107.7
C15 C10 C11 118.9(4)
C15 C10 C9 115.0(4)
C11 C10 C9 126.2(4)
C12 C11 C10 119.8(4)
C12 C11 H11 120.1
C10 C11 H11 120.1
C11 C12 C13 119.8(4)
C11 C12 H12 120.1
C13 C12 H12 120.1
C14 C13 C12 120.8(4)
C14 C13 H13 119.6
C12 C13 H13 119.6
C13 C14 C15 119.8(5)
C13 C14 H14 120.1
C15 C14 H14 120.1
C14 C15 C10 120.9(5)
C14 C15 H15 119.6
C10 C15 H15 119.6
C9 C16 C17 113.4(4)
C9 C16 I1 107.0(3)
C17 C16 I1 108.9(3)
C9 C16 H16 109.1
C17 C16 H16 109.1
I1 C16 H16 109.1
C16 C17 H17A 109.5
C16 C17 H17B 109.5
H17A C17 H17B 109.5
C16 C17 H17C 109.5
H17A C17 H17C 109.5
H17B C17 H17C 109.5

loop_
_geom_bond_atom_site_label_1
_geom_bond_atom_site_label_2
_geom_bond_distance
I1 C16 2.175(5)
N1 N2 1.307(5)
N1 C7 1.341(5)
N2 N3 1.328(5)
N2 C9 1.497(5)
N3 C8 1.339(5)
C1 C2 1.389(6)
C1 C6 1.393(5)
C1 H1 0.9500
C2 C3 1.389(7)
C2 H2 0.9500
C3 C4 1.381(6)
C3 H3 0.9500
C4 C5 1.393(6)
C4 H4 0.9500
C5 C6 1.401(5)
C5 H5 0.9500
C6 C7 1.468(5)
C7 C8 1.397(5)
C8 H8 0.9500
C9 C16 1.492(7)
C9 C10 1.511(5)
C9 H9 1.0000
C10 C15 1.385(6)
C10 C11 1.390(6)
C11 C12 1.375(6)
C11 H11 0.9500
C12 C13 1.378(8)
C12 H12 0.9500
C13 C14 1.357(8)
C13 H13 0.9500
C14 C15 1.368(7)
C14 H14 0.9500
C15 H15 0.9500
C16 C17 1.534(6)
C16 H16 1.0000
C17 H17A 0.9800
C17 H17B 0.9800
C17 H17C 0.9800

loop_
_geom_torsion_atom_site_label_1
_geom_torsion_atom_site_label_2
_geom_torsion_atom_site_label_3
_geom_torsion_atom_site_label_4
_geom_torsion
C7 N1 N2 N3 0.9(4)
C7 N1 N2 C9 176.8(3)
N1 N2 N3 C8 -0.9(5)
C9 N2 N3 C8 -176.6(4)
C6 C1 C2 C3 -0.8(6)
C1 C2 C3 C4 1.6(6)
C2 C3 C4 C5 -1.0(6)
C3 C4 C5 C6 -0.3(6)
C2 C1 C6 C5 -0.4(5)
C2 C1 C6 C7 178.8(3)
C4 C5 C6 C1 1.0(6)
C4 C5 C6 C7 -178.3(4)
N2 N1 C7 C8 -0.5(4)
N2 N1 C7 C6 -179.0(3)
C1 C6 C7 N1 20.6(5)
C5 C6 C7 N1 -160.1(3)
C1 C6 C7 C8 -157.6(4)
C5 C6 C7 C8 21.7(6)
N2 N3 C8 C7 0.5(4)
N1 C7 C8 N3 -0.1(4)
C6 C7 C8 N3 178.3(3)
N1 N2 C9 C16 131.2(4)
N3 N2 C9 C16 -53.3(5)
N1 N2 C9 C10 -101.3(4)
N3 N2 C9 C10 74.2(5)
C16 C9 C10 C15 -136.3(5)
N2 C9 C10 C15 101.2(5)
C16 C9 C10 C11 44.7(6)
N2 C9 C10 C11 -77.9(5)
C15 C10 C11 C12 -0.3(6)
C9 C10 C11 C12 178.7(4)
C10 C11 C12 C13 0.1(7)
C11 C12 C13 C14 0.2(7)
C12 C13 C14 C15 -0.2(8)
C13 C14 C15 C10 -0.1(7)
C11 C10 C15 C14 0.4(7)
C9 C10 C15 C14 -178.7(4)
N2 C9 C16 C17 -57.6(6)
C10 C9 C16 C17 179.9(4)
N2 C9 C16 I1 -177.7(3)
C10 C9 C16 I1 59.8(5)
